data_2241601
loop_
_publ_author_name
'Rusanova, Julia A.'
'Semenaka, Valentyna V.'
'Omelchenko, Irina V.'

_publ_section_title
;
 Crystal structure of
 tetrakis[\m~2~-2-(dimethylamino)ethanolato-\k^3^<i>N</i>,<i>O</i>:<i>O</i>]di-\m~3~-hydroxido-dithiocyanato-\k^2^<i>N</i>-dichromium(III)dilead(II)
 dithiocyanate acetonitrile monosolvate
;
_journal_coeditor_code IS5439
_journal_issue 4
_journal_name_full 'Acta Crystallographica Section E'
_journal_page_first 489
_journal_page_last 491
_journal_paper_doi 10.1107/S2056989016003996
_journal_volume 72
_journal_year 2016
_chemical_formula_iupac '[Cr2 Pb2 (N C S)2 (O H)2 (C4 H10 N O)4] (N C S)2, C2 H3 N'
_chemical_formula_moiety 'C18 H42 Cr2 N6 O6 Pb2 S2 2+, 2(S C N -), C2 H3 N'
_chemical_formula_sum 'C22 H45 Cr2 N9 O6 Pb2 S4'
_chemical_formula_weight 1178.29
_chemical_name_systematic
;Tetrakis[\m~2~-2-(dimethylamino)ethanolato-\k^3^<i>N</i>,<i>O</i>:<i>O</i>]di-\m~3~-hydroxido-dithiocyanato-\k^2^<i>N</i>-dichromium(III)dilead(II)
dithiocyanate acetonitrile monosolvate
;
_space_group_crystal_system monoclinic
_space_group_IT_number 15
_space_group_name_Hall '-C 2yc'
_space_group_name_H-M_alt 'C 1 2/c 1'
_symmetry_space_group_name_Hall '-C 2yc'
_symmetry_space_group_name_H-M 'C 1 2/c 1'
_atom_sites_solution_hydrogens geom
_atom_sites_solution_primary direct
_atom_sites_solution_secondary difmap
_audit_creation_method
;
Olex2 1.2
(compiled 2014.08.28 svn.r2986 for OlexSys, GUI svn.r4874)
;
_cell_angle_alpha 90.00
_cell_angle_beta 104.771(6)
_cell_angle_gamma 90.00
_cell_formula_units_Z 4
_cell_length_a 17.5330(10)
_cell_length_b 13.8815(7)
_cell_length_c 16.6179(8)
_cell_measurement_reflns_used 4335
_cell_measurement_temperature 298
_cell_measurement_theta_max 32.5175
_cell_measurement_theta_min 2.9235
_cell_volume 3910.9(4)
_computing_cell_refinement
;
CrysAlis PRO (Agilent, 2011)
;
_computing_data_collection
;
CrysAlis PRO (Agilent, 2011)
;
_computing_data_reduction
;
CrysAlis PRO (Agilent, 2011)
;
_computing_molecular_graphics
;
<i>OLEX2</i> (Dolomanov <i>et al.</i>,  2009)
;
_computing_publication_material
;
<i>OLEX2</i> and PLATON (Spek, 2009)
;
_computing_structure_refinement
;
SHELXL97 (Sheldrick, 2008)
;
_computing_structure_solution
;
SHELXS97 (Sheldrick, 2008)
;
_diffrn_ambient_temperature 298
_diffrn_detector_area_resol_mean 16.1827
_diffrn_measured_fraction_theta_full 0.993
_diffrn_measured_fraction_theta_max 0.993
_diffrn_measurement_device_type 'Agilent Xcalibur Sapphire 3'
_diffrn_measurement_method '\w scans'
_diffrn_radiation_monochromator graphite
_diffrn_radiation_type MoK\a
_diffrn_radiation_wavelength 0.71073
_diffrn_reflns_av_R_equivalents 0.0640
_diffrn_reflns_limit_h_max 24
_diffrn_reflns_limit_h_min -24
_diffrn_reflns_limit_k_max 18
_diffrn_reflns_limit_k_min -19
_diffrn_reflns_limit_l_max 23
_diffrn_reflns_limit_l_min -23
_diffrn_reflns_number 20193
_diffrn_reflns_theta_full 30.00
_diffrn_reflns_theta_max 30.00
_diffrn_reflns_theta_min 3.02
_exptl_absorpt_coefficient_mu 9.386
_exptl_absorpt_correction_T_max 1.00000
_exptl_absorpt_correction_T_min 0.38194
_exptl_absorpt_correction_type multi-scan
_exptl_absorpt_process_details
;
(CrysAlis PRO; Agilent, 2011)
;
_exptl_crystal_colour 'metallic dark gray'
_exptl_crystal_density_diffrn 2.001
_exptl_crystal_density_method 'not measured'
_exptl_crystal_description block
_exptl_crystal_F_000 2256
_exptl_crystal_size_max 0.4
_exptl_crystal_size_mid 0.1
_exptl_crystal_size_min 0.1
_platon_squeeze_details
;
;
_refine_diff_density_max 1.000
_refine_diff_density_min -0.691
_refine_ls_extinction_method none
_refine_ls_goodness_of_fit_ref 0.928
_refine_ls_hydrogen_treatment constr
_refine_ls_matrix_type full
_refine_ls_number_parameters 190
_refine_ls_number_reflns 5680
_refine_ls_number_restraints 0
_refine_ls_restrained_S_all 0.928
_refine_ls_R_factor_all 0.0594
_refine_ls_R_factor_gt 0.0349
_refine_ls_shift/su_max 0.001
_refine_ls_shift/su_mean 0.000
_refine_ls_structure_factor_coef Fsqd
_refine_ls_weighting_details 'calc w=1/[\s^2^(Fo^2^)+(0.0118P)^2^+0.0000P] where P=(Fo^2^+2Fc^2^)/3'
_refine_ls_weighting_scheme calc
_refine_ls_wR_factor_gt 0.0526
_refine_ls_wR_factor_ref 0.0580
_reflns_number_gt 4133
_reflns_number_total 5680
_reflns_threshold_expression >2\s(I)
_cod_data_source_file is5439sup1.cif
_cod_data_source_block I
_cod_database_code 2241601

loop_
_space_group_symop_id
_space_group_symop_operation_xyz
1 'x, y, z'
2 '-x, y, -z+1/2'
3 'x+1/2, y+1/2, z'
4 '-x+1/2, y+1/2, -z+1/2'
5 '-x, -y, -z'
6 'x, -y, z-1/2'
7 '-x+1/2, -y+1/2, -z'
8 'x+1/2, -y+1/2, z-1/2'

loop_
_atom_site_type_symbol
_atom_site_label
_atom_site_fract_x
_atom_site_fract_y
_atom_site_fract_z
_atom_site_U_iso_or_equiv
_atom_site_adp_type
_atom_site_calc_flag
_atom_site_refinement_flags
_atom_site_occupancy
_atom_site_symmetry_multiplicity
Pb Pb1 0.369714(9) 0.456817(12) 0.330204(9) 0.03296(5) Uani d . 1 1
Cr Cr1 0.46177(4) 0.59683(5) 0.51003(4) 0.02815(15) Uani d . 1 1
S S1 0.33608(10) 0.73222(11) 0.70835(8) 0.0651(4) Uani d . 1 1
S S2 0.75622(10) 0.58870(14) 0.31923(11) 0.0865(6) Uani d . 1 1
O O1 0.35991(16) 0.5544(2) 0.44114(16) 0.0327(7) Uani d . 1 1
O O2 0.56441(17) 0.6487(2) 0.56837(17) 0.0365(7) Uani d . 1 1
O O3 0.50477(15) 0.52564(19) 0.42849(15) 0.0294(6) Uani d . 1 1
H H3 0.5314 0.5554 0.4027 0.044 Uiso d R 1 1
N N1 0.4136(2) 0.6465(3) 0.5993(2) 0.0412(9) Uani d . 1 1
N N2 0.6095(3) 0.6076(4) 0.3499(3) 0.0735(14) Uani d . 1 1
N N3 0.2425(2) 0.4171(3) 0.3704(2) 0.0385(9) Uani d . 1 1
N N4 0.4503(2) 0.7343(3) 0.4474(2) 0.0410(9) Uani d . 1 1
C C1 0.3816(3) 0.6803(3) 0.6461(3) 0.0395(11) Uani d . 1 1
C C2 0.6716(3) 0.6005(4) 0.3384(3) 0.0513(13) Uani d . 1 1
C C3 0.2214(3) 0.5127(3) 0.3976(3) 0.0441(12) Uani d . 1 1
H H3A 0.1746 0.5067 0.4181 0.053 Uiso calc R 1 1
H H3B 0.2094 0.5561 0.3504 0.053 Uiso calc R 1 1
C C4 0.2877(2) 0.5549(3) 0.4655(3) 0.0402(11) Uani d . 1 1
H H4A 0.2746 0.6205 0.4770 0.048 Uiso calc R 1 1
H H4B 0.2939 0.5176 0.5161 0.048 Uiso calc R 1 1
C C5 0.2516(3) 0.3465(4) 0.4382(3) 0.0536(13) Uani d . 1 1
H H5A 0.2014 0.3357 0.4499 0.080 Uiso calc R 1 1
H H5B 0.2882 0.3708 0.4871 0.080 Uiso calc R 1 1
H H5C 0.2710 0.2870 0.4217 0.080 Uiso calc R 1 1
C C6 0.1806(3) 0.3839(4) 0.2987(3) 0.0568(14) Uani d . 1 1
H H6A 0.1336 0.3700 0.3160 0.085 Uiso calc R 1 1
H H6B 0.1980 0.3267 0.2762 0.085 Uiso calc R 1 1
H H6C 0.1697 0.4332 0.2568 0.085 Uiso calc R 1 1
C C7 0.5302(3) 0.7792(4) 0.4780(3) 0.0604(15) Uani d . 1 1
H H7A 0.5637 0.7591 0.4429 0.072 Uiso calc R 1 1
H H7B 0.5253 0.8488 0.4747 0.072 Uiso calc R 1 1
C C8 0.5662(3) 0.7508(3) 0.5642(3) 0.0510(13) Uani d . 1 1
H H8A 0.6202 0.7736 0.5813 0.061 Uiso calc R 1 1
H H8B 0.5371 0.7786 0.6010 0.061 Uiso calc R 1 1
C C9 0.4340(4) 0.7257(4) 0.3548(3) 0.0702(17) Uani d . 1 1
H H9A 0.4295 0.7889 0.3305 0.105 Uiso calc R 1 1
H H9B 0.3855 0.6913 0.3338 0.105 Uiso calc R 1 1
H H9C 0.4764 0.6916 0.3407 0.105 Uiso calc R 1 1
C C10 0.3883(3) 0.7963(4) 0.4640(4) 0.0733(18) Uani d . 1 1
H H10A 0.3869 0.8559 0.4344 0.110 Uiso calc R 1 1
H H10B 0.3992 0.8090 0.5226 0.110 Uiso calc R 1 1
H H10C 0.3382 0.7645 0.4459 0.110 Uiso calc R 1 1

loop_
_atom_site_aniso_label
_atom_site_aniso_U_11
_atom_site_aniso_U_22
_atom_site_aniso_U_33
_atom_site_aniso_U_12
_atom_site_aniso_U_13
_atom_site_aniso_U_23
Pb1 0.03289(9) 0.03895(10) 0.02546(8) -0.00140(8) 0.00458(6) -0.00003(8)
Cr1 0.0277(4) 0.0296(4) 0.0261(3) 0.0001(3) 0.0050(3) -0.0017(3)
S1 0.0878(12) 0.0615(10) 0.0580(8) 0.0261(8) 0.0407(8) 0.0061(7)
S2 0.0671(11) 0.1125(15) 0.0917(12) -0.0349(10) 0.0421(10) -0.0433(11)
O1 0.0271(15) 0.0382(17) 0.0324(14) -0.0022(12) 0.0070(12) -0.0052(13)
O2 0.0353(17) 0.0310(17) 0.0376(15) -0.0028(13) -0.0009(13) 0.0001(13)
O3 0.0298(15) 0.0320(17) 0.0285(13) -0.0004(12) 0.0111(12) 0.0022(12)
N1 0.044(2) 0.044(2) 0.0354(19) 0.0010(18) 0.0085(18) -0.0085(18)
N2 0.075(4) 0.085(4) 0.069(3) -0.007(3) 0.033(3) 0.004(3)
N3 0.032(2) 0.044(2) 0.0366(19) -0.0103(17) 0.0048(17) -0.0009(18)
N4 0.042(2) 0.036(2) 0.040(2) 0.0025(17) 0.0008(18) 0.0030(18)
C1 0.044(3) 0.035(3) 0.037(2) 0.004(2) 0.007(2) -0.004(2)
C2 0.060(4) 0.059(4) 0.037(2) -0.017(3) 0.015(3) -0.004(2)
C3 0.031(2) 0.052(3) 0.047(3) 0.002(2) 0.007(2) 0.002(2)
C4 0.026(2) 0.052(3) 0.044(2) 0.002(2) 0.011(2) -0.008(2)
C5 0.056(3) 0.049(3) 0.057(3) -0.007(2) 0.018(3) 0.007(3)
C6 0.035(3) 0.077(4) 0.052(3) -0.017(3) -0.001(2) -0.006(3)
C7 0.061(4) 0.046(3) 0.066(3) -0.015(3) 0.001(3) 0.011(3)
C8 0.045(3) 0.034(3) 0.065(3) -0.011(2) -0.002(3) 0.001(2)
C9 0.086(5) 0.068(4) 0.048(3) 0.009(3) 0.003(3) 0.019(3)
C10 0.081(4) 0.051(4) 0.089(4) 0.025(3) 0.025(4) 0.015(3)

loop_
_atom_type_symbol
_atom_type_description
_atom_type_scat_dispersion_real
_atom_type_scat_dispersion_imag
_atom_type_scat_source
C C 0.0033 0.0016 'International Tables Vol C Tables 4.2.6.8 and 6.1.1.4'
H H 0.0000 0.0000 'International Tables Vol C Tables 4.2.6.8 and 6.1.1.4'
N N 0.0061 0.0033 'International Tables Vol C Tables 4.2.6.8 and 6.1.1.4'
O O 0.0106 0.0060 'International Tables Vol C Tables 4.2.6.8 and 6.1.1.4'
S S 0.1246 0.1234 'International Tables Vol C Tables 4.2.6.8 and 6.1.1.4'
Cr Cr 0.3209 0.6236 'International Tables Vol C Tables 4.2.6.8 and 6.1.1.4'
Pb Pb -3.3944 10.1111 'International Tables Vol C Tables 4.2.6.8 and 6.1.1.4'

loop_
_geom_angle_atom_site_label_1
_geom_angle_atom_site_label_2
_geom_angle_atom_site_label_3
_geom_angle_site_symmetry_1
_geom_angle_site_symmetry_3
_geom_angle
O2 Pb1 O1 5_666 . 85.15(10)
O2 Pb1 N3 5_666 . 88.84(11)
O1 Pb1 N3 . . 70.85(10)
O2 Pb1 O3 5_666 . 65.32(9)
O1 Pb1 O3 . . 62.83(8)
N3 Pb1 O3 . . 127.79(9)
O1 Cr1 O2 . . 173.46(12)
O1 Cr1 O3 . . 84.20(11)
O2 Cr1 O3 . . 93.48(12)
O1 Cr1 O3 . 5_666 98.58(11)
O2 Cr1 O3 . 5_666 86.94(11)
O3 Cr1 O3 . 5_666 79.10(11)
O1 Cr1 N1 . . 92.45(13)
O2 Cr1 N1 . . 90.82(14)
O3 Cr1 N1 . . 170.07(13)
O3 Cr1 N1 5_666 . 92.21(13)
O1 Cr1 N4 . . 91.44(13)
O2 Cr1 N4 . . 82.75(13)
O3 Cr1 N4 . . 96.70(13)
O3 Cr1 N4 5_666 . 168.63(13)
N1 Cr1 N4 . . 92.71(15)
C4 O1 Cr1 . . 125.4(2)
C4 O1 Pb1 . . 118.6(2)
Cr1 O1 Pb1 . . 113.50(12)
Cr1 O3 Cr1 . 5_666 100.90(11)
Cr1 O3 Pb1 . . 99.42(10)
Cr1 O3 Pb1 5_666 . 96.14(10)
Cr1 O3 H3 . . 118.3
Cr1 O3 H3 5_666 . 124.4
Pb1 O3 H3 . . 113.0
C1 N1 Cr1 . . 174.3(4)
C6 N3 C5 . . 109.0(4)
C6 N3 C3 . . 109.9(4)
C5 N3 C3 . . 110.6(3)
C6 N3 Pb1 . . 111.8(3)
C5 N3 Pb1 . . 114.4(3)
C3 N3 Pb1 . . 100.9(2)
C10 N4 C9 . . 106.5(4)
C10 N4 C7 . . 111.4(4)
C9 N4 C7 . . 107.4(4)
C10 N4 Cr1 . . 114.3(3)
C9 N4 Cr1 . . 113.3(3)
C7 N4 Cr1 . . 103.9(3)
N1 C1 S1 . . 177.1(4)
N2 C2 S2 . . 177.9(5)
N3 C3 C4 . . 111.8(4)
N3 C3 H3A . . 109.3
C4 C3 H3A . . 109.3
N3 C3 H3B . . 109.3
C4 C3 H3B . . 109.3
H3A C3 H3B . . 107.9
O1 C4 C3 . . 110.8(3)
O1 C4 H4A . . 109.5
C3 C4 H4A . . 109.5
O1 C4 H4B . . 109.5
C3 C4 H4B . . 109.5
H4A C4 H4B . . 108.1
N3 C5 H5A . . 109.5
N3 C5 H5B . . 109.5
H5A C5 H5B . . 109.5
N3 C5 H5C . . 109.5
H5A C5 H5C . . 109.5
H5B C5 H5C . . 109.5
N3 C6 H6A . . 109.5
N3 C6 H6B . . 109.5
H6A C6 H6B . . 109.5
N3 C6 H6C . . 109.5
H6A C6 H6C . . 109.5
H6B C6 H6C . . 109.5
C8 C7 N4 . . 110.6(4)
C8 C7 H7A . . 109.5
N4 C7 H7A . . 109.5
C8 C7 H7B . . 109.5
N4 C7 H7B . . 109.5
H7A C7 H7B . . 108.1
O2 C8 C7 . . 107.9(4)
O2 C8 H8A . . 110.1
C7 C8 H8A . . 110.1
O2 C8 H8B . . 110.1
C7 C8 H8B . . 110.1
H8A C8 H8B . . 108.4
N4 C9 H9A . . 109.5
N4 C9 H9B . . 109.5
H9A C9 H9B . . 109.5
N4 C9 H9C . . 109.5
H9A C9 H9C . . 109.5
H9B C9 H9C . . 109.5
N4 C10 H10A . . 109.5
N4 C10 H10B . . 109.5
H10A C10 H10B . . 109.5
N4 C10 H10C . . 109.5
H10A C10 H10C . . 109.5
H10B C10 H10C . . 109.5
C8 O2 Cr1 . . 111.9(3)
C8 O2 Pb1 . 5_666 131.0(3)
Cr1 O2 Pb1 . 5_666 110.78(13)

loop_
_geom_bond_atom_site_label_1
_geom_bond_atom_site_label_2
_geom_bond_site_symmetry_2
_geom_bond_distance
Pb1 O2 5_666 2.308(3)
Pb1 O1 . 2.329(3)
Pb1 N3 . 2.547(4)
Pb1 O3 . 2.686(3)
Cr1 O1 . 1.950(3)
Cr1 O2 . 1.951(3)
Cr1 O3 . 1.975(3)
Cr1 O3 5_666 1.993(3)
Cr1 N1 . 2.008(4)
Cr1 N4 . 2.158(4)
S1 C1 . 1.627(5)
S2 C2 . 1.603(6)
O1 C4 . 1.424(5)
O3 Cr1 5_666 1.993(3)
O3 H3 . 0.8211
N1 C1 . 1.167(5)
N2 C2 . 1.157(6)
N3 C6 . 1.467(5)
N3 C5 . 1.471(5)
N3 C3 . 1.479(6)
N4 C10 . 1.466(6)
N4 C9 . 1.497(6)
N4 C7 . 1.498(6)
C3 C4 . 1.515(6)
C3 H3A . 0.9700
C3 H3B . 0.9700
C4 H4A . 0.9700
C4 H4B . 0.9700
C5 H5A . 0.9600
C5 H5B . 0.9600
C5 H5C . 0.9600
C6 H6A . 0.9600
C6 H6B . 0.9600
C6 H6C . 0.9600
C7 C8 . 1.465(6)
C7 H7A . 0.9700
C7 H7B . 0.9700
C8 O2 . 1.419(5)
C8 H8A . 0.9700
C8 H8B . 0.9700
C9 H9A . 0.9600
C9 H9B . 0.9600
C9 H9C . 0.9600
C10 H10A . 0.9600
C10 H10B . 0.9600
C10 H10C . 0.9600
O2 Pb1 5_666 2.308(3)

loop_
_geom_hbond_atom_site_label_D
_geom_hbond_atom_site_label_H
_geom_hbond_atom_site_label_A
_geom_hbond_distance_DH
_geom_hbond_distance_HA
_geom_hbond_distance_DA
_geom_hbond_angle_DHA
O3 H3 N2 0.82 1.95 2.757(6) 169

loop_
_geom_torsion_atom_site_label_1
_geom_torsion_atom_site_label_2
_geom_torsion_atom_site_label_3
_geom_torsion_atom_site_label_4
_geom_torsion_site_symmetry_1
_geom_torsion_site_symmetry_4
_geom_torsion
O2 Cr1 O1 C4 . . -126.9(10)
O3 Cr1 O1 C4 . . 163.7(3)
O3 Cr1 O1 C4 5_666 . 85.6(3)
N1 Cr1 O1 C4 . . -7.0(3)
N4 Cr1 O1 C4 . . -99.7(3)
O2 Cr1 O1 Pb1 . . 71.6(11)
O3 Cr1 O1 Pb1 . . 2.16(13)
O3 Cr1 O1 Pb1 5_666 . -75.86(13)
N1 Cr1 O1 Pb1 . . -168.47(15)
N4 Cr1 O1 Pb1 . . 98.76(15)
O2 Pb1 O1 C4 5_666 . -100.0(3)
N3 Pb1 O1 C4 . . -9.5(3)
O3 Pb1 O1 C4 . . -164.7(3)
O2 Pb1 O1 Cr1 5_666 . 62.91(14)
N3 Pb1 O1 Cr1 . . 153.37(16)
O3 Pb1 O1 Cr1 . . -1.78(10)
O1 Cr1 O3 Cr1 . 5_666 -99.92(12)
O2 Cr1 O3 Cr1 . 5_666 86.21(12)
O3 Cr1 O3 Cr1 5_666 5_666 0.0
N1 Cr1 O3 Cr1 . 5_666 -29.3(8)
N4 Cr1 O3 Cr1 . 5_666 169.31(13)
O1 Cr1 O3 Pb1 . . -1.74(10)
O2 Cr1 O3 Pb1 . . -175.61(11)
O3 Cr1 O3 Pb1 5_666 . 98.18(12)
N1 Cr1 O3 Pb1 . . 68.9(8)
N4 Cr1 O3 Pb1 . . -92.51(12)
O2 Pb1 O3 Cr1 5_666 . -95.92(12)
O1 Pb1 O3 Cr1 . . 1.63(10)
N3 Pb1 O3 Cr1 . . -28.53(17)
O2 Pb1 O3 Cr1 5_666 5_666 6.24(9)
O1 Pb1 O3 Cr1 . 5_666 103.79(11)
N3 Pb1 O3 Cr1 . 5_666 73.63(15)
O2 Pb1 N3 C6 5_666 . -124.8(3)
O1 Pb1 N3 C6 . . 149.9(3)
O3 Pb1 N3 C6 . . 178.2(3)
O2 Pb1 N3 C5 5_666 . -0.3(3)
O1 Pb1 N3 C5 . . -85.5(3)
O3 Pb1 N3 C5 . . -57.3(3)
O2 Pb1 N3 C3 5_666 . 118.4(2)
O1 Pb1 N3 C3 . . 33.2(2)
O3 Pb1 N3 C3 . . 61.4(3)
O1 Cr1 N4 C10 . . 68.5(4)
O2 Cr1 N4 C10 . . -114.5(4)
O3 Cr1 N4 C10 . . 152.8(3)
O3 Cr1 N4 C10 5_666 . -139.6(6)
N1 Cr1 N4 C10 . . -24.0(4)
O1 Cr1 N4 C9 . . -53.7(3)
O2 Cr1 N4 C9 . . 123.3(4)
O3 Cr1 N4 C9 . . 30.6(3)
O3 Cr1 N4 C9 5_666 . 98.2(7)
N1 Cr1 N4 C9 . . -146.2(3)
O1 Cr1 N4 C7 . . -169.9(3)
O2 Cr1 N4 C7 . . 7.1(3)
O3 Cr1 N4 C7 . . -85.6(3)
O3 Cr1 N4 C7 5_666 . -18.0(8)
N1 Cr1 N4 C7 . . 97.6(3)
C6 N3 C3 C4 . . -173.7(4)
C5 N3 C3 C4 . . 65.9(5)
Pb1 N3 C3 C4 . . -55.6(4)
Cr1 O1 C4 C3 . . -177.4(3)
Pb1 O1 C4 C3 . . -16.7(5)
N3 C3 C4 O1 . . 52.2(5)
C10 N4 C7 C8 . . 90.1(5)
C9 N4 C7 C8 . . -153.7(4)
Cr1 N4 C7 C8 . . -33.4(5)
N4 C7 C8 O2 . . 52.8(6)
C7 C8 O2 Cr1 . . -45.9(5)
C7 C8 O2 Pb1 . 5_666 165.2(3)
O1 Cr1 O2 C8 . . 48.5(12)
O3 Cr1 O2 C8 . . 117.4(3)
O3 Cr1 O2 C8 5_666 . -163.7(3)
N1 Cr1 O2 C8 . . -71.6(3)
N4 Cr1 O2 C8 . . 21.1(3)
O1 Cr1 O2 Pb1 . 5_666 -156.1(10)
O3 Cr1 O2 Pb1 . 5_666 -87.20(13)
O3 Cr1 O2 Pb1 5_666 5_666 -8.32(13)
N1 Cr1 O2 Pb1 . 5_666 83.85(15)
N4 Cr1 O2 Pb1 . 5_666 176.47(16)

loop_
_platon_squeeze_void_nr
_platon_squeeze_void_average_x
_platon_squeeze_void_average_y
_platon_squeeze_void_average_z
_platon_squeeze_void_volume
_platon_squeeze_void_count_electrons
_platon_squeeze_void_content
1 0.500 0.037 0.250 118 18 ' '
2 0.500 -0.037 0.750 117 18 ' '
3 0.000 0.463 0.750 118 18 ' '
4 0.000 0.537 0.250 117 18 ' '

_cod_database_fobs_code 2241601
